data_7009946
loop_
_publ_author_name
'Davies, John E.'
'Mays, Martin J.'
'Raithby, Paul R.'
'Sarveswaran, Koshala'
'Solan, Gregory A.'

_publ_section_title
;
 Synthesis of three-membered metallaphosphaheterocycles and their ring
 opening with Ph2PH on mixed-metal molybdenum--cobalt
 centres&#x200A;&#x2020;
;
_journal_issue 19
_journal_name_full 'Journal of the Chemical Society, Dalton Transactions'
_journal_page_first 3331
_journal_paper_doi 10.1039/b004594m
_journal_year 2000
_chemical_formula_sum 'C33.5 H37.5 Cl Co0.5 Mo0.5 O P1.5'
_chemical_formula_weight 615.48
_chemical_name_systematic
; 
 ? 
;
_space_group_IT_number 2
_symmetry_cell_setting triclinic
_symmetry_space_group_name_Hall '-P 1'
_symmetry_space_group_name_H-M 'P -1'
_atom_sites_solution_hydrogens geom
_atom_sites_solution_primary direct
_atom_sites_solution_secondary difmap
_audit_creation_method SHELXL
_cell_angle_alpha 103.78(3)
_cell_angle_beta 91.12(3)
_cell_angle_gamma 76.21(3)
_cell_formula_units_Z 4
_cell_length_a 15.460(5)
_cell_length_b 18.534(5)
_cell_length_c 11.506(5)
_cell_measurement_temperature 180(2)
_cell_volume 3107(2)
_computing_structure_refinement 'SHELXL-93 (Sheldrick, 1993)'
_computing_structure_solution 'SHELXS-86 (Sheldrick, 1990)'
_diffrn_ambient_temperature 180(2)
_diffrn_measurement_device RAXIS-IIC
_diffrn_radiation_monochromator graphite
_diffrn_radiation_source 'fine-focus sealed tube'
_diffrn_radiation_type MoK\a
_diffrn_radiation_wavelength 0.71073
_diffrn_reflns_av_R_equivalents 0.1227
_diffrn_reflns_av_sigmaI/netI 0.2132
_diffrn_reflns_limit_h_max 18
_diffrn_reflns_limit_h_min -18
_diffrn_reflns_limit_k_max 22
_diffrn_reflns_limit_k_min -22
_diffrn_reflns_limit_l_max 13
_diffrn_reflns_limit_l_min -13
_diffrn_reflns_number 19369
_diffrn_reflns_theta_max 25.18
_diffrn_reflns_theta_min 1.56
_exptl_absorpt_coefficient_mu 0.674
_exptl_crystal_density_diffrn 1.316
_exptl_crystal_F_000 1282
_exptl_crystal_size_max 0.15
_exptl_crystal_size_mid 0.10
_exptl_crystal_size_min 0.10
_refine_diff_density_max 3.572
_refine_diff_density_min -1.633
_refine_diff_density_rms 0.181
_refine_ls_extinction_method none
_refine_ls_goodness_of_fit_all 1.032
_refine_ls_goodness_of_fit_obs 1.338
_refine_ls_matrix_type full
_refine_ls_number_parameters 644
_refine_ls_number_reflns 10482
_refine_ls_number_restraints 16
_refine_ls_restrained_S_all 1.086
_refine_ls_restrained_S_obs 1.345
_refine_ls_R_factor_all 0.1962
_refine_ls_R_factor_obs 0.1044
_refine_ls_shift/esd_max -10.615
_refine_ls_shift/esd_mean 0.164
_refine_ls_structure_factor_coef Fsqd
_refine_ls_weighting_details 'w=1/[\s^2^(Fo^2^)+(0.1737P)^2^+0.0000P] where P=(Fo^2^+2Fc^2^)/3'
_refine_ls_weighting_scheme calc
_refine_ls_wR_factor_all 0.3402
_refine_ls_wR_factor_obs 0.2871
_reflns_number_observed 4972
_reflns_number_total 10516
_reflns_observed_criterion >2sigma(I)
_cod_data_source_file b004594m.txt
_cod_data_source_block mm9809
_cod_depositor_comments
;
The following automatic conversions were performed:
'_symmetry_cell_setting' value 'Triclinic' changed to 'triclinic'
according to '/home/saulius/struct/CIF-dictionaries/cif_core.dic'
dictionary named 'cif_core.dic' version 2.4.1 from 2010-06-29.

Automatic conversion script
Id: cif_fix_enum 1527 2010-12-29 10:47:43Z saulius 

The following automatic conversions were performed:

'_refine_ls_weighting_scheme' value 'calc
w=1/[\s^2^(Fo^2^)+(0.1737P)^2^+0.0000P] where P=(Fo^2^+2Fc^2^)/3' was
changed to 'calc'. New tag '_refine_ls_weighting_details' was
created. The value of the new tag was set to
'w=1/[\s^2^(Fo^2^)+(0.1737P)^2^+0.0000P] where P=(Fo^2^+2Fc^2^)/3'.

Automatic conversion script
Id: cif_fix_values 3143 2015-03-26 13:38:13Z robertas 
;
_cod_original_cell_volume 3107.3(19)
_cod_original_sg_symbol_H-M P-1
_cod_original_formula_sum 'C33.50 H37.50 Cl Co0.50 Mo0.50 O P1.50'
_cod_database_code 7009946

loop_
_symmetry_equiv_pos_as_xyz
'x, y, z'
'-x, -y, -z'

loop_
_atom_site_aniso_label
_atom_site_aniso_U_11
_atom_site_aniso_U_22
_atom_site_aniso_U_33
_atom_site_aniso_U_23
_atom_site_aniso_U_13
_atom_site_aniso_U_12
Mo1 0.0300(6) 0.0229(5) 0.0211(5) 0.0036(4) -0.0018(4) -0.0019(4)
Co1 0.0337(10) 0.0206(8) 0.0209(8) 0.0038(6) -0.0014(7) -0.0015(7)
P1 0.031(2) 0.0226(14) 0.0266(15) 0.0061(12) -0.0010(13) -0.0012(13)
P2 0.035(2) 0.0243(15) 0.0225(14) 0.0050(13) -0.0027(13) -0.0026(13)
P3 0.032(2) 0.031(2) 0.0216(14) 0.0056(13) 0.0003(13) -0.0008(13)
O1 0.050(6) 0.048(5) 0.035(5) 0.000(4) -0.015(4) -0.017(5)
C1 0.040(8) 0.032(6) 0.034(7) 0.012(6) 0.005(6) -0.013(6)
C2 0.049(9) 0.029(6) 0.037(7) 0.017(6) -0.001(6) -0.004(6)
O2 0.080(8) 0.039(5) 0.023(4) -0.003(4) -0.003(5) -0.009(5)
C3 0.043(8) 0.031(7) 0.041(7) -0.009(6) 0.013(6) 0.005(6)
C4 0.056(9) 0.037(7) 0.034(7) -0.011(6) -0.007(7) 0.002(7)
C5 0.046(8) 0.039(7) 0.024(6) 0.007(6) 0.003(6) 0.009(6)
C6 0.047(9) 0.039(7) 0.031(7) -0.002(6) 0.011(6) -0.001(6)
C7 0.036(8) 0.047(8) 0.028(6) 0.000(6) -0.005(6) 0.007(6)
C8 0.044(8) 0.024(6) 0.023(6) 0.007(5) -0.004(5) -0.005(5)
C9 0.049(9) 0.044(8) 0.049(8) 0.011(7) 0.001(7) -0.013(7)
C10 0.064(11) 0.056(9) 0.049(8) 0.003(8) 0.011(8) -0.029(8)
C11 0.078(12) 0.028(7) 0.076(11) 0.013(8) -0.012(9) -0.013(8)
C12 0.086(13) 0.062(10) 0.042(8) -0.015(8) 0.005(8) -0.047(9)
C13 0.089(12) 0.046(8) 0.039(8) 0.007(7) 0.011(8) -0.034(8)
C14 0.033(7) 0.032(6) 0.026(6) 0.008(5) -0.001(5) -0.003(5)
C15 0.055(9) 0.043(8) 0.030(7) 0.012(6) -0.001(6) 0.004(7)
C16 0.058(10) 0.045(8) 0.056(9) 0.018(7) 0.001(8) 0.007(7)
C17 0.051(9) 0.056(9) 0.041(8) 0.034(7) -0.012(7) -0.002(7)
C18 0.050(9) 0.060(9) 0.023(6) 0.012(6) -0.013(6) -0.020(7)
C19 0.036(8) 0.049(8) 0.036(7) 0.009(6) -0.003(6) -0.010(6)
C20 0.025(6) 0.022(6) 0.027(6) -0.002(5) 0.003(5) 0.002(5)
C21 0.058(9) 0.039(7) 0.033(7) 0.009(6) -0.010(6) -0.003(7)
C22 0.064(10) 0.042(8) 0.047(8) 0.011(7) -0.021(7) -0.003(7)
C23 0.057(10) 0.052(9) 0.027(7) 0.014(6) -0.009(6) 0.002(7)
C24 0.073(11) 0.045(8) 0.024(6) 0.003(6) -0.011(7) 0.010(7)
C25 0.052(9) 0.041(7) 0.035(7) 0.010(6) -0.008(6) -0.005(7)
C26 0.044(8) 0.032(6) 0.031(6) 0.014(5) -0.013(6) -0.022(6)
C27 0.048(8) 0.029(6) 0.033(7) 0.000(6) 0.008(6) -0.008(6)
C28 0.036(8) 0.040(7) 0.049(8) 0.015(6) 0.002(6) -0.011(6)
C29 0.044(9) 0.036(7) 0.067(9) 0.017(7) -0.006(7) -0.019(6)
C30 0.068(10) 0.023(6) 0.046(8) -0.002(6) -0.015(7) -0.002(7)
C31 0.028(7) 0.035(6) 0.037(7) 0.011(6) -0.006(5) -0.013(5)
C32 0.033(7) 0.038(7) 0.037(7) 0.015(6) 0.000(6) -0.009(6)
C33 0.070(11) 0.042(8) 0.039(8) 0.008(7) 0.016(7) 0.003(7)
C34 0.081(14) 0.098(14) 0.049(10) 0.036(10) 0.017(9) -0.022(11)
C35 0.085(15) 0.093(14) 0.084(14) 0.060(12) 0.004(12) -0.023(12)
C36 0.113(19) 0.085(14) 0.118(17) 0.061(13) -0.021(15) -0.061(13)
C37 0.072(12) 0.117(15) 0.051(9) 0.041(10) -0.009(9) -0.047(12)
C38 0.055(9) 0.036(7) 0.013(5) 0.007(5) -0.002(5) 0.002(6)
C39 0.036(8) 0.056(8) 0.025(6) 0.003(6) -0.002(5) -0.004(6)
C40 0.054(10) 0.062(10) 0.033(7) 0.014(7) -0.012(7) 0.017(8)
C41 0.052(10) 0.064(10) 0.035(8) 0.014(7) -0.001(7) 0.025(8)
C42 0.080(12) 0.028(7) 0.046(8) 0.015(6) -0.007(8) 0.000(7)
C43 0.044(9) 0.036(7) 0.057(9) 0.011(7) 0.010(7) 0.006(6)
C44 0.045(10) 0.104(14) 0.047(9) 0.032(9) 0.001(7) -0.001(9)
C45 0.061(11) 0.079(11) 0.066(10) 0.043(9) -0.016(8) -0.007(9)
C46 0.069(11) 0.079(12) 0.038(8) 0.003(8) -0.013(8) -0.023(9)
C47 0.042(8) 0.049(8) 0.040(7) 0.012(6) -0.001(6) -0.011(6)
C48 0.040(8) 0.037(7) 0.037(7) 0.007(6) -0.015(6) 0.000(6)
C49 0.032(7) 0.034(6) 0.031(6) 0.006(5) -0.009(5) -0.009(5)
C50 0.028(7) 0.033(6) 0.022(5) 0.010(5) 0.000(5) -0.010(5)
C51 0.037(7) 0.017(5) 0.036(7) -0.004(5) 0.008(6) -0.005(5)
C52 0.041(8) 0.029(6) 0.027(6) 0.008(5) -0.009(5) -0.010(6)
C53 0.034(7) 0.032(7) 0.038(7) 0.002(6) -0.010(6) -0.003(6)
C54 0.059(10) 0.041(8) 0.053(9) -0.008(7) -0.010(8) -0.017(7)
C55 0.078(12) 0.058(9) 0.022(7) -0.001(7) -0.014(7) -0.017(9)
C56 0.057(9) 0.048(8) 0.021(6) 0.001(6) 0.001(6) -0.005(7)
C57 0.044(8) 0.057(8) 0.023(6) 0.009(6) -0.002(6) -0.012(7)
C58 0.088(16) 0.101(15) 0.098(15) 0.008(13) -0.023(13) -0.037(13)
Cl1 0.146(6) 0.110(5) 0.104(4) 0.021(4) -0.019(4) -0.025(4)
Cl2 0.138(6) 0.159(7) 0.091(4) 0.010(4) 0.027(4) -0.009(5)

loop_
_atom_site_label
_atom_site_type_symbol
_atom_site_fract_x
_atom_site_fract_y
_atom_site_fract_z
_atom_site_U_iso_or_equiv
_atom_site_thermal_displace_type
_atom_site_occupancy
_atom_site_calc_flag
_atom_site_refinement_flags
_atom_site_disorder_group
Mo1 Mo 0.03616(7) 0.28095(6) 0.84270(8) 0.0258(3) Uani 1 d . .
Co1 Co 0.18056(11) 0.19930(8) 0.72011(13) 0.0261(4) Uani 1 d . .
P1 P 0.1153(2) 0.1499(2) 0.8405(3) 0.0275(7) Uani 1 d . .
P2 P 0.1123(2) 0.3119(2) 0.6876(3) 0.0282(7) Uani 1 d . .
P3 P 0.3202(2) 0.1965(2) 0.7420(3) 0.0295(7) Uani 1 d . .
O1 O -0.0464(6) 0.1894(5) 0.6207(8) 0.045(2) Uani 1 d . .
C1 C -0.0162(9) 0.2228(7) 0.6998(11) 0.034(3) Uani 1 d . .
C2 C 0.1857(9) 0.1364(7) 0.5785(11) 0.038(3) Uani 1 d . .
O2 O 0.1965(7) 0.0949(5) 0.4851(7) 0.050(3) Uani 1 d . .
C3 C -0.0436(9) 0.4089(7) 0.9134(12) 0.044(4) Uani 1 d . .
H3 H -0.0311(9) 0.4493(7) 0.8842(12) 0.052 Uiso 1 calc R .
C4 C -0.0069(10) 0.3819(8) 1.0129(12) 0.048(4) Uani 1 d . .
H4 H 0.0356(10) 0.4016(8) 1.0637(12) 0.058 Uiso 1 calc R .
C5 C -0.0418(9) 0.3234(7) 1.0243(11) 0.040(3) Uani 1 d . .
H5 H -0.0267(9) 0.2949(7) 1.0834(11) 0.048 Uiso 1 calc R .
C6 C -0.1041(9) 0.3114(8) 0.9350(11) 0.042(3) Uani 1 d . .
H6 H -0.1393(9) 0.2749(8) 0.9248(11) 0.051 Uiso 1 calc R .
C7 C -0.1041(9) 0.3621(8) 0.8659(11) 0.041(3) Uani 1 d . .
H7 H -0.1386(9) 0.3658(8) 0.7974(11) 0.050 Uiso 1 calc R .
C8 C 0.0610(9) 0.0696(6) 0.7880(10) 0.031(3) Uani 1 d . .
C9 C 0.0015(10) 0.0558(8) 0.8640(13) 0.047(4) Uani 1 d . .
H9 H -0.0106(10) 0.0883(8) 0.9422(13) 0.056 Uiso 1 calc R .
C10 C -0.0396(11) -0.0019(8) 0.8315(13) 0.055(4) Uani 1 d . .
H10 H -0.0784(11) -0.0102(8) 0.8873(13) 0.066 Uiso 1 calc R .
C11 C -0.0262(12) -0.0481(8) 0.7194(15) 0.061(5) Uani 1 d . .
H11 H -0.0583(12) -0.0867(8) 0.6949(15) 0.073 Uiso 1 calc R .
C12 C 0.0356(12) -0.0384(9) 0.6399(13) 0.063(5) Uani 1 d . .
H12 H 0.0498(12) -0.0733(9) 0.5639(13) 0.076 Uiso 1 calc R .
C13 C 0.0749(12) 0.0209(8) 0.6722(12) 0.055(4) Uani 1 d . .
H13 H 0.1125(12) 0.0298(8) 0.6157(12) 0.066 Uiso 1 calc R .
C14 C 0.1715(8) 0.1169(7) 0.9680(10) 0.031(3) Uani 1 d . .
C15 C 0.2328(10) 0.0479(8) 0.9485(11) 0.045(4) Uani 1 d . .
H15 H 0.2453(10) 0.0158(8) 0.8700(11) 0.054 Uiso 1 calc R .
C16 C 0.2772(11) 0.0255(8) 1.0481(13) 0.056(4) Uani 1 d . .
H16 H 0.3222(11) -0.0208(8) 1.0355(13) 0.067 Uiso 1 calc R .
C17 C 0.2569(10) 0.0678(8) 1.1573(12) 0.048(4) Uani 1 d . .
H17 H 0.2863(10) 0.0506(8) 1.2225(12) 0.057 Uiso 1 calc R .
C18 C 0.1945(10) 0.1358(8) 1.1795(11) 0.043(3) Uani 1 d . .
H18 H 0.1813(10) 0.1659(8) 1.2592(11) 0.052 Uiso 1 calc R .
C19 C 0.1509(9) 0.1603(8) 1.0857(11) 0.040(3) Uani 1 d . .
H19 H 0.1064(9) 0.2070(8) 1.1007(11) 0.048 Uiso 1 calc R .
C20 C 0.0502(8) 0.3280(6) 0.5551(10) 0.028(3) Uani 1 d . .
C21 C -0.0007(10) 0.3993(8) 0.5567(12) 0.045(4) Uani 1 d . .
H21 H -0.0010(10) 0.4401(8) 0.6249(12) 0.054 Uiso 1 calc R .
C22 C -0.0525(11) 0.4137(8) 0.4595(12) 0.053(4) Uani 1 d . .
H22 H -0.0875(11) 0.4639(8) 0.4634(12) 0.063 Uiso 1 calc R .
C23 C -0.0537(10) 0.3571(8) 0.3599(11) 0.048(4) Uani 1 d . .
H23 H -0.0886(10) 0.3669(8) 0.2940(11) 0.057 Uiso 1 calc R .
C24 C -0.0011(11) 0.2834(8) 0.3581(11) 0.052(4) Uani 1 d . .
H24 H -0.0011(11) 0.2429(8) 0.2895(11) 0.063 Uiso 1 calc R .
C25 C 0.0498(10) 0.2680(8) 0.4514(11) 0.044(3) Uani 1 d . .
H25 H 0.0848(10) 0.2178(8) 0.4474(11) 0.052 Uiso 1 calc R .
C26 C 0.1663(9) 0.3914(7) 0.7111(10) 0.032(3) Uani 1 d . .
C27 C 0.2089(9) 0.4050(7) 0.6182(11) 0.038(3) Uani 1 d . .
H27 H 0.2100(9) 0.3715(7) 0.5412(11) 0.046 Uiso 1 calc R .
C28 C 0.2501(9) 0.4640(7) 0.6297(12) 0.041(3) Uani 1 d . .
H28 H 0.2782(9) 0.4716(7) 0.5624(12) 0.049 Uiso 1 calc R .
C29 C 0.2496(10) 0.5131(8) 0.7446(13) 0.046(4) Uani 1 d . .
H29 H 0.2789(10) 0.5537(8) 0.7552(13) 0.056 Uiso 1 calc R .
C30 C 0.2069(10) 0.5027(7) 0.8417(13) 0.049(4) Uani 1 d . .
H30 H 0.2055(10) 0.5368(7) 0.9181(13) 0.059 Uiso 1 calc R .
C31 C 0.1654(8) 0.4412(7) 0.8266(11) 0.032(3) Uani 1 d . .
H31 H 0.1370(8) 0.4330(7) 0.8932(11) 0.038 Uiso 1 calc R .
C32 C 0.3663(9) 0.2484(7) 0.6548(11) 0.035(3) Uani 1 d . .
C33 C 0.3498(11) 0.2328(8) 0.5292(12) 0.053(4) Uani 1 d . .
H33 H 0.3117(11) 0.1999(8) 0.4986(12) 0.064 Uiso 1 calc R .
C34 C 0.3862(13) 0.2631(11) 0.4540(15) 0.072(5) Uani 1 d . .
H34 H 0.3748(13) 0.2507(11) 0.3711(15) 0.087 Uiso 1 calc R .
C35 C 0.4422(14) 0.3139(12) 0.4973(19) 0.080(6) Uani 1 d . .
H35 H 0.4712(14) 0.3332(12) 0.4437(19) 0.096 Uiso 1 calc R .
C36 C 0.4530(16) 0.3336(12) 0.6162(21) 0.093(7) Uani 1 d . .
H36 H 0.4845(16) 0.3715(12) 0.6487(21) 0.112 Uiso 1 calc R .
C37 C 0.4176(12) 0.2981(12) 0.6910(15) 0.072(5) Uani 1 d . .
H37 H 0.4306(12) 0.3098(12) 0.7735(15) 0.087 Uiso 1 calc R .
C38 C 0.4020(9) 0.1046(7) 0.6984(9) 0.037(3) Uani 1 d . .
C39 C 0.4897(9) 0.1001(8) 0.6747(10) 0.041(3) Uani 1 d . .
H39 H 0.5093(9) 0.1453(8) 0.6773(10) 0.049 Uiso 1 calc R .
C40 C 0.5515(11) 0.0273(9) 0.6460(12) 0.055(4) Uani 1 d . .
H40 H 0.6128(11) 0.0241(9) 0.6313(12) 0.066 Uiso 1 calc R .
C41 C 0.5229(11) -0.0380(10) 0.6394(12) 0.057(5) Uani 1 d . .
H41 H 0.5648(11) -0.0862(10) 0.6230(12) 0.068 Uiso 1 calc R .
C42 C 0.4342(12) -0.0343(8) 0.6563(12) 0.053(4) Uani 1 d . .
H42 H 0.4144(12) -0.0801(8) 0.6463(12) 0.063 Uiso 1 calc R .
C43 C 0.3724(10) 0.0369(7) 0.6882(13) 0.049(4) Uani 1 d . .
H43 H 0.3114(10) 0.0396(7) 0.7028(13) 0.058 Uiso 1 calc R .
C44 C 0.5404(10) 0.1780(11) 0.9581(13) 0.066(5) Uani 1 d . .
H44A H 0.5845(36) 0.2042(55) 0.9992(32) 0.099 Uiso 1 calc R .
H44B H 0.5189(16) 0.1993(58) 0.8897(52) 0.099 Uiso 1 calc R .
H44C H 0.5681(48) 0.1232(11) 0.9296(78) 0.099 Uiso 1 calc R .
C45 C 0.4808(12) 0.1270(10) 1.1131(14) 0.066(5) Uani 1 d . .
H45A H 0.5427(24) 0.1181(46) 1.1375(88) 0.099 Uiso 1 calc R .
H45B H 0.4704(73) 0.0796(21) 1.0620(37) 0.099 Uiso 1 calc R .
H45C H 0.4407(53) 0.1433(30) 1.1843(56) 0.099 Uiso 1 calc R .
C46 C 0.4541(12) 0.2684(9) 1.1311(13) 0.063(5) Uani 1 d . .
H46A H 0.5042(43) 0.2662(20) 1.1848(71) 0.094 Uiso 1 calc R .
H46B H 0.3980(38) 0.2827(31) 1.1785(74) 0.094 Uiso 1 calc R .
H46C H 0.4545(79) 0.3066(16) 1.0852(14) 0.094 Uiso 1 calc R .
C47 C 0.4629(9) 0.1890(8) 1.0440(12) 0.043(3) Uani 1 d . .
C48 C 0.3727(9) 0.1838(7) 0.9810(11) 0.040(3) Uani 1 d . .
H48A H 0.3806(9) 0.1313(7) 0.9299(11) 0.048 Uiso 1 calc R .
H48B H 0.3268(9) 0.1904(7) 1.0440(11) 0.048 Uiso 1 calc R .
C49 C 0.3353(8) 0.2412(7) 0.9024(10) 0.033(3) Uani 1 d . .
H49 H 0.3752(8) 0.2769(7) 0.9064(10) 0.039 Uiso 1 calc R .
C50 C 0.2422(8) 0.2871(6) 0.9444(9) 0.027(3) Uani 1 d . .
C51 C 0.1725(8) 0.2716(6) 0.8794(11) 0.032(3) Uani 1 d . .
C52 C 0.2344(9) 0.3471(7) 1.0573(10) 0.032(3) Uani 1 d . .
C53 C 0.2791(9) 0.4064(7) 1.0685(11) 0.037(3) Uani 1 d . .
H53 H 0.3147(9) 0.4077(7) 1.0030(11) 0.044 Uiso 1 calc R .
C54 C 0.2717(11) 0.4621(8) 1.1727(13) 0.054(4) Uani 1 d . .
H54 H 0.3023(11) 0.5015(8) 1.1788(13) 0.064 Uiso 1 calc R .
C55 C 0.2202(11) 0.4616(9) 1.2690(11) 0.055(4) Uani 1 d . .
H55 H 0.2152(11) 0.5008(9) 1.3406(11) 0.066 Uiso 1 calc R .
C56 C 0.1767(10) 0.4052(8) 1.2616(10) 0.044(4) Uani 1 d . .
H56 H 0.1417(10) 0.4051(8) 1.3285(10) 0.053 Uiso 1 calc R .
C57 C 0.1826(9) 0.3476(8) 1.1580(10) 0.041(3) Uani 1 d . .
H57 H 0.1519(9) 0.3084(8) 1.1544(10) 0.050 Uiso 1 calc R .
C58 C 0.7955(15) 0.0979(13) 0.6654(18) 0.096(7) Uani 1 d . .
H58A H 0.8078(15) 0.0430(13) 0.6658(18) 0.116 Uiso 1 calc R .
H58B H 0.8537(15) 0.1106(13) 0.6593(18) 0.116 Uiso 1 calc R .
Cl1 Cl 0.7381(5) 0.1110(4) 0.5422(6) 0.122(2) Uani 1 d . .
Cl2 Cl 0.7439(5) 0.1499(5) 0.7969(6) 0.137(3) Uani 1 d . .
C59 C 0.6458(18) 0.3448(14) 0.9834(25) 0.140(4) Uiso 1 d D .
H59A H 0.6992(44) 0.3338(95) 0.9315(117) 0.211 Uiso 1 calc R .
H59B H 0.6283(57) 0.2971(49) 0.9815(181) 0.211 Uiso 1 calc R .
H59C H 0.6586(97) 0.3682(53) 1.0656(73) 0.211 Uiso 1 calc R .
C60 C 0.5649(19) 0.4035(15) 0.9359(23) 0.140(4) Uiso 1 d D .
H60A H 0.5843(19) 0.4154(15) 0.8626(23) 0.168 Uiso 1 calc R .
H60B H 0.5129(19) 0.3809(15) 0.9177(23) 0.168 Uiso 1 calc R .
C61 C 0.5397(19) 0.4796(14) 1.0427(23) 0.140(4) Uiso 1 d D .
H61A H 0.5886(19) 0.5062(14) 1.0613(23) 0.211 Uiso 1 calc R .
H61B H 0.5153(19) 0.4716(14) 1.1163(23) 0.211 Uiso 1 calc R .
C62 C 0.7201(19) 0.3272(16) 0.6501(21) 0.140(4) Uiso 1 d D .
H62A H 0.7484(99) 0.3591(102) 0.7121(28) 0.211 Uiso 1 calc R .
H62B H 0.7295(127) 0.2760(19) 0.6650(83) 0.211 Uiso 1 calc R .
H62C H 0.6560(32) 0.3505(113) 0.6520(65) 0.211 Uiso 1 calc R .
C63 C 0.7632(17) 0.3206(17) 0.5211(20) 0.140(4) Uiso 1 d D .
H63A H 0.8077(17) 0.3520(17) 0.5317(20) 0.168 Uiso 1 calc R .
H63B H 0.7952(17) 0.2667(17) 0.4876(20) 0.168 Uiso 1 calc R .
C64 C 0.6946(14) 0.3467(12) 0.4289(16) 0.140(4) Uiso 1 d D .
H64A H 0.6339(14) 0.3534(12) 0.4623(16) 0.168 Uiso 1 calc R 1
H64B H 0.7002(14) 0.3974(12) 0.4207(16) 0.168 Uiso 1 calc R 1
C65 C 0.7037(14) 0.2920(12) 0.3015(16) 0.140(4) Uiso 0.48(2) d PRD 1
H65A H 0.7116(14) 0.3222(12) 0.2439(16) 0.168 Uiso 0.48(2) calc PR 1
H65B H 0.6458(14) 0.2783(12) 0.2855(16) 0.168 Uiso 0.48(2) calc PR 1
C66 C 0.7790(32) 0.2144(21) 0.2685(37) 0.140(4) Uiso 0.48(2) d PD 1
H66A H 0.7575(32) 0.1725(21) 0.2886(37) 0.168 Uiso 0.48(2) calc PR 1
H66B H 0.8328(32) 0.2203(21) 0.3145(37) 0.168 Uiso 0.48(2) calc PR 1
C67 C 0.8062(32) 0.1919(29) 0.1060(42) 0.140(4) Uiso 0.48(2) d PD 1
H67A H 0.7752(241) 0.2349(109) 0.0731(88) 0.211 Uiso 0.48(2) calc PR 1
H67B H 0.7872(300) 0.1457(79) 0.0659(84) 0.211 Uiso 0.48(2) calc PR 1
H67C H 0.8707(93) 0.1833(260) 0.0929(43) 0.211 Uiso 0.48(2) calc PR 1
C68 C 0.7037(14) 0.2920(12) 0.3015(16) 0.140(4) Uiso 0.52(2) d P 2
H68A H 0.7671(28) 0.2649(20) 0.2831(42) 0.168 Uiso 0.52(2) calc PR 2
H68B H 0.6847(28) 0.3226(20) 0.2418(42) 0.168 Uiso 0.52(2) calc PR 2
C69 C 0.6442(28) 0.2291(20) 0.2899(42) 0.140(4) Uiso 0.52(2) d PD 2
H69A H 0.5924(28) 0.2410(20) 0.2397(42) 0.168 Uiso 0.52(2) calc PR 2
H69B H 0.6220(28) 0.2288(20) 0.3699(42) 0.168 Uiso 0.52(2) calc PR 2
C70 C 0.7088(35) 0.1477(19) 0.2286(50) 0.140(4) Uiso 0.52(2) d PD 2
H70A H 0.7108(231) 0.1124(78) 0.2804(189) 0.211 Uiso 0.52(2) calc PR 2
H70B H 0.7689(66) 0.1541(49) 0.2172(360) 0.211 Uiso 0.52(2) calc PR 2
H70C H 0.6862(165) 0.1268(116) 0.1508(177) 0.211 Uiso 0.52(2) calc PR 2

loop_
_atom_type_symbol
_atom_type_description
_atom_type_scat_dispersion_real
_atom_type_scat_dispersion_imag
_atom_type_scat_source
C C 0.0033 0.0016 'International Tables Vol C Tables 4.2.6.8 and 6.1.1.4'
H H 0.0000 0.0000 'International Tables Vol C Tables 4.2.6.8 and 6.1.1.4'
Co Co 0.3494 0.9721 'International Tables Vol C Tables 4.2.6.8 and 6.1.1.4'
Mo Mo -1.6832 0.6857 'International Tables Vol C Tables 4.2.6.8 and 6.1.1.4'
P P 0.1023 0.0942 'International Tables Vol C Tables 4.2.6.8 and 6.1.1.4'
O O 0.0106 0.0060 'International Tables Vol C Tables 4.2.6.8 and 6.1.1.4'
Cl Cl 0.1484 0.1585 'International Tables Vol C Tables 4.2.6.8 and 6.1.1.4'

loop_
_geom_angle_atom_site_label_1
_geom_angle_atom_site_label_2
_geom_angle_atom_site_label_3
_geom_angle
_geom_angle_site_symmetry_1
_geom_angle_site_symmetry_3
_geom_angle_publ_flag
C1 Mo1 C51 127.8(5) . . ?
C1 Mo1 C5 120.0(5) . . ?
C51 Mo1 C5 106.9(5) . . ?
C1 Mo1 C7 83.1(5) . . ?
C51 Mo1 C7 145.2(4) . . ?
C5 Mo1 C7 58.0(5) . . ?
C1 Mo1 C6 86.5(5) . . ?
C51 Mo1 C6 142.4(5) . . ?
C5 Mo1 C6 35.5(5) . . ?
C7 Mo1 C6 34.5(5) . . ?
C1 Mo1 C4 140.7(5) . . ?
C51 Mo1 C4 91.3(5) . . ?
C5 Mo1 C4 33.9(5) . . ?
C7 Mo1 C4 58.3(5) . . ?
C6 Mo1 C4 57.9(5) . . ?
C1 Mo1 C3 114.0(5) . . ?
C51 Mo1 C3 109.4(5) . . ?
C5 Mo1 C3 57.9(5) . . ?
C7 Mo1 C3 35.9(5) . . ?
C6 Mo1 C3 58.6(5) . . ?
C4 Mo1 C3 35.0(5) . . ?
C1 Mo1 P2 81.3(4) . . ?
C51 Mo1 P2 69.3(4) . . ?
C5 Mo1 P2 147.6(4) . . ?
C7 Mo1 P2 105.9(4) . . ?
C6 Mo1 P2 139.9(4) . . ?
C4 Mo1 P2 114.2(4) . . ?
C3 Mo1 P2 92.1(4) . . ?
C1 Mo1 P1 79.4(4) . . ?
C51 Mo1 P1 67.8(3) . . ?
C5 Mo1 P1 103.9(3) . . ?
C7 Mo1 P1 142.5(4) . . ?
C6 Mo1 P1 111.1(4) . . ?
C4 Mo1 P1 126.2(4) . . ?
C3 Mo1 P1 160.8(4) . . ?
P2 Mo1 P1 103.90(11) . . ?
C1 Mo1 Co1 79.4(4) . . ?
C51 Mo1 Co1 48.4(3) . . ?
C5 Mo1 Co1 148.1(3) . . ?
C7 Mo1 Co1 153.9(3) . . ?
C6 Mo1 Co1 159.5(4) . . ?
C4 Mo1 Co1 139.2(4) . . ?
C3 Mo1 Co1 141.2(4) . . ?
P2 Mo1 Co1 52.41(8) . . ?
P1 Mo1 Co1 51.86(9) . . ?
C2 Co1 C51 178.8(6) . . ?
C2 Co1 P3 100.0(5) . . ?
C51 Co1 P3 80.9(4) . . ?
C2 Co1 P1 105.2(4) . . ?
C51 Co1 P1 74.9(4) . . ?
P3 Co1 P1 117.80(14) . . ?
C2 Co1 P2 103.4(4) . . ?
C51 Co1 P2 75.6(4) . . ?
P3 Co1 P2 108.32(14) . . ?
P1 Co1 P2 119.13(13) . . ?
C2 Co1 Mo1 126.1(5) . . ?
C51 Co1 Mo1 52.9(4) . . ?
P3 Co1 Mo1 133.45(10) . . ?
P1 Co1 Mo1 60.32(9) . . ?
P2 Co1 Mo1 59.30(10) . . ?
C14 P1 C8 97.1(5) . . ?
C14 P1 Co1 122.7(4) . . ?
C8 P1 Co1 123.9(4) . . ?
C14 P1 Mo1 125.9(4) . . ?
C8 P1 Mo1 120.8(4) . . ?
Co1 P1 Mo1 67.81(10) . . ?
C26 P2 C20 98.7(6) . . ?
C26 P2 Co1 122.0(4) . . ?
C20 P2 Co1 126.2(4) . . ?
C26 P2 Mo1 124.5(4) . . ?
C20 P2 Mo1 117.7(4) . . ?
Co1 P2 Mo1 68.28(11) . . ?
C32 P3 C38 98.6(6) . . ?
C32 P3 C49 106.2(6) . . ?
C38 P3 C49 108.5(5) . . ?
C32 P3 Co1 115.7(4) . . ?
C38 P3 Co1 119.0(5) . . ?
C49 P3 Co1 107.9(4) . . ?
O1 C1 Mo1 178.6(11) . . ?
O2 C2 Co1 174.4(13) . . ?
C4 C3 C7 105.2(13) . . ?
C4 C3 Mo1 72.1(7) . . ?
C7 C3 Mo1 70.2(7) . . ?
C5 C4 C3 109.0(13) . . ?
C5 C4 Mo1 71.4(7) . . ?
C3 C4 Mo1 72.8(7) . . ?
C4 C5 C6 109.6(12) . . ?
C4 C5 Mo1 74.7(8) . . ?
C6 C5 Mo1 72.8(7) . . ?
C7 C6 C5 107.0(13) . . ?
C7 C6 Mo1 72.3(8) . . ?
C5 C6 Mo1 71.7(8) . . ?
C6 C7 C3 109.2(12) . . ?
C6 C7 Mo1 73.3(8) . . ?
C3 C7 Mo1 73.8(7) . . ?
C9 C8 C13 116.4(12) . . ?
C9 C8 P1 119.8(9) . . ?
C13 C8 P1 123.8(10) . . ?
C10 C9 C8 122.7(13) . . ?
C9 C10 C11 120.5(15) . . ?
C10 C11 C12 119.2(15) . . ?
C13 C12 C11 119.7(14) . . ?
C12 C13 C8 121.3(14) . . ?
C15 C14 C19 118.9(12) . . ?
C15 C14 P1 120.0(9) . . ?
C19 C14 P1 121.1(9) . . ?
C14 C15 C16 118.6(12) . . ?
C17 C16 C15 121.0(13) . . ?
C16 C17 C18 121.6(13) . . ?
C17 C18 C19 119.4(12) . . ?
C18 C19 C14 120.5(12) . . ?
C21 C20 C25 118.2(11) . . ?
C21 C20 P2 119.2(9) . . ?
C25 C20 P2 122.6(9) . . ?
C20 C21 C22 121.3(12) . . ?
C23 C22 C21 121.3(13) . . ?
C22 C23 C24 117.5(12) . . ?
C25 C24 C23 122.2(12) . . ?
C24 C25 C20 119.5(12) . . ?
C27 C26 C31 118.0(11) . . ?
C27 C26 P2 121.0(9) . . ?
C31 C26 P2 121.0(9) . . ?
C26 C27 C28 123.8(12) . . ?
C27 C28 C29 118.1(13) . . ?
C30 C29 C28 120.7(13) . . ?
C29 C30 C31 119.7(12) . . ?
C30 C31 C26 119.7(12) . . ?
C37 C32 C33 114.9(13) . . ?
C37 C32 P3 128.4(11) . . ?
C33 C32 P3 116.6(11) . . ?
C34 C33 C32 122.1(17) . . ?
C33 C34 C35 120.4(17) . . ?
C36 C35 C34 118.2(18) . . ?
C35 C36 C37 119.5(19) . . ?
C32 C37 C36 124.5(17) . . ?
C39 C38 C43 119.9(12) . . ?
C39 C38 P3 121.8(11) . . ?
C43 C38 P3 118.3(11) . . ?
C38 C39 C40 119.7(15) . . ?
C41 C40 C39 120.1(15) . . ?
C42 C41 C40 120.5(14) . . ?
C41 C42 C43 120.2(15) . . ?
C42 C43 C38 119.4(14) . . ?
C45 C47 C44 110.6(13) . . ?
C45 C47 C46 110.0(12) . . ?
C44 C47 C46 106.3(13) . . ?
C45 C47 C48 105.3(12) . . ?
C44 C47 C48 113.9(12) . . ?
C46 C47 C48 110.7(11) . . ?
C49 C48 C47 118.0(12) . . ?
C50 C49 C48 111.5(10) . . ?
C50 C49 P3 102.4(8) . . ?
C48 C49 P3 115.2(8) . . ?
C51 C50 C52 124.4(11) . . ?
C51 C50 C49 119.4(10) . . ?
C52 C50 C49 116.2(10) . . ?
C50 C51 Co1 125.6(9) . . ?
C50 C51 Mo1 155.7(9) . . ?
Co1 C51 Mo1 78.7(4) . . ?
C53 C52 C57 117.3(11) . . ?
C53 C52 C50 120.6(11) . . ?
C57 C52 C50 122.0(11) . . ?
C54 C53 C52 120.7(13) . . ?
C53 C54 C55 120.8(15) . . ?
C56 C55 C54 120.1(12) . . ?
C55 C56 C57 121.1(13) . . ?
C56 C57 C52 120.0(13) . . ?
Cl2 C58 Cl1 115.1(13) . . ?
C61 C60 C59 106.0(17) . . ?
C60 C61 C61 89.7(21) . 2_667 ?
C60 C61 C61 37.4(16) . 2_545 ?
C61 C61 C61 75.5(18) 2_667 2_545 ?
C64 C63 C62 114.5(18) . . ?
C68 C64 C63 116.2(11) . . ?
C65 C64 C63 116.2(11) . . ?
C64 C65 C66 121.4(18) . . ?
C65 C66 C67 108.0(23) . . ?
C64 C68 C69 112.4(16) . . ?
C68 C69 C70 106.2(23) . . ?

loop_
_geom_bond_atom_site_label_1
_geom_bond_atom_site_label_2
_geom_bond_distance
_geom_bond_site_symmetry_2
_geom_bond_publ_flag
Mo1 C1 2.010(13) . ?
Mo1 C51 2.116(13) . ?
Mo1 C5 2.302(12) . ?
Mo1 C7 2.305(12) . ?
Mo1 C6 2.317(13) . ?
Mo1 C4 2.343(12) . ?
Mo1 C3 2.352(12) . ?
Mo1 P2 2.406(4) . ?
Mo1 P1 2.439(3) . ?
Mo1 Co1 2.600(2) . ?
Co1 C2 1.754(13) . ?
Co1 C51 1.982(11) . ?
Co1 P3 2.158(4) . ?
Co1 P1 2.208(4) . ?
Co1 P2 2.218(3) . ?
P1 C14 1.845(12) . ?
P1 C8 1.853(12) . ?
P2 C26 1.824(12) . ?
P2 C20 1.832(12) . ?
P3 C32 1.804(13) . ?
P3 C38 1.828(12) . ?
P3 C49 1.869(11) . ?
O1 C1 1.133(14) . ?
C2 O2 1.151(14) . ?
C3 C4 1.41(2) . ?
C3 C7 1.44(2) . ?
C4 C5 1.35(2) . ?
C5 C6 1.41(2) . ?
C6 C7 1.37(2) . ?
C8 C9 1.39(2) . ?
C8 C13 1.41(2) . ?
C9 C10 1.35(2) . ?
C10 C11 1.36(2) . ?
C11 C12 1.41(2) . ?
C12 C13 1.35(2) . ?
C14 C15 1.37(2) . ?
C14 C19 1.40(2) . ?
C15 C16 1.42(2) . ?
C16 C17 1.31(2) . ?
C17 C18 1.36(2) . ?
C18 C19 1.37(2) . ?
C20 C21 1.36(2) . ?
C20 C25 1.42(2) . ?
C21 C22 1.40(2) . ?
C22 C23 1.36(2) . ?
C23 C24 1.41(2) . ?
C24 C25 1.36(2) . ?
C26 C27 1.37(2) . ?
C26 C31 1.42(2) . ?
C27 C28 1.37(2) . ?
C28 C29 1.41(2) . ?
C29 C30 1.38(2) . ?
C30 C31 1.41(2) . ?
C32 C37 1.34(2) . ?
C32 C33 1.43(2) . ?
C33 C34 1.33(2) . ?
C34 C35 1.43(3) . ?
C35 C36 1.35(3) . ?
C36 C37 1.39(2) . ?
C38 C39 1.37(2) . ?
C38 C43 1.41(2) . ?
C39 C40 1.42(2) . ?
C40 C41 1.37(2) . ?
C41 C42 1.37(2) . ?
C42 C43 1.40(2) . ?
C44 C47 1.51(2) . ?
C45 C47 1.52(2) . ?
C46 C47 1.55(2) . ?
C47 C48 1.57(2) . ?
C48 C49 1.56(2) . ?
C49 C50 1.51(2) . ?
C50 C51 1.35(2) . ?
C50 C52 1.480(15) . ?
C52 C53 1.41(2) . ?
C52 C57 1.42(2) . ?
C53 C54 1.37(2) . ?
C54 C55 1.38(2) . ?
C55 C56 1.36(2) . ?
C56 C57 1.39(2) . ?
C58 Cl2 1.69(2) . ?
C58 Cl1 1.69(2) . ?
C59 C60 1.63(2) . ?
C60 C61 1.61(2) . ?
C61 C61 1.71(5) 2_667 ?
C61 C61 45.07(6) 2_545 ?
C62 C63 1.60(2) . ?
C63 C64 1.56(2) . ?
C64 C68 1.56 . ?
C64 C65 1.56 . ?
C65 C66 1.59(3) . ?
C66 C67 1.85(4) . ?
C68 C69 1.63(3) . ?
C69 C70 1.60(3) . ?
